data_2200464
loop_
_publ_author_name
'Ko\<z\'i\<sek, Jozef'
'\<Saf\'a\<r, Peter'
'Langer, Vratislav'

_publ_section_title
;
 1-[2-(Dicarboxymethyl)-3-oxocyclopent-4-en-1-yl]pyrrolidin-1-ium
 bromide hydrate
;
_journal_issue 8
_journal_name_full 'Acta Crystallographica Section E'
_journal_page_first o775
_journal_page_last o777
_journal_paper_doi 10.1107/S1600536801011266
_journal_volume 57
_journal_year 2001
_chemical_formula_iupac 'C12 H16 N O5 1+, Br 1-, H2 O1'
_chemical_formula_moiety 'C12 H16 N O5 1+, Br 1-, H2 O1'
_chemical_formula_sum 'C12 H18 Br N O6'
_chemical_formula_weight 352.18
_chemical_name_systematic
;
 ?
;
_space_group_IT_number 2
_symmetry_cell_setting triclinic
_symmetry_space_group_name_Hall '-P 1'
_symmetry_space_group_name_H-M 'P -1'
_audit_creation_method SHELXL-97
_cell_angle_alpha 72.680(10)
_cell_angle_beta 71.250(10)
_cell_angle_gamma 61.010(10)
_cell_formula_units_Z 2
_cell_length_a 8.72530(10)
_cell_length_b 8.92710(10)
_cell_length_c 11.5975(2)
_cell_measurement_reflns_used 7513
_cell_measurement_temperature 183(2)
_cell_measurement_theta_max 32.61
_cell_measurement_theta_min 1.88
_cell_volume 737.16(8)
_computing_cell_refinement 'SAINT (Siemens, 1995)'
_computing_data_collection 'SMART (Siemens, 1995)'
_computing_data_reduction 'SAINT and SADABS (Sheldrick, 1996)'
_computing_molecular_graphics 'DIAMOND (Brandenburg, 1998)'
_computing_publication_material SHELXTL
_computing_structure_refinement 'SHELXL97 (Sheldrick, 1997)'
_computing_structure_solution 'SHELXTL (Bruker, 1997)'
_diffrn_ambient_temperature 183(2)
_diffrn_measured_fraction_theta_full .902
_diffrn_measured_fraction_theta_max .902
_diffrn_measurement_device_type 'Siemens SMART CCD'
_diffrn_measurement_method \w
_diffrn_radiation_monochromator graphite
_diffrn_radiation_source 'fine-focus sealed tube'
_diffrn_radiation_type MoK\a
_diffrn_radiation_wavelength .71073
_diffrn_reflns_av_R_equivalents .0299
_diffrn_reflns_av_sigmaI/netI .0477
_diffrn_reflns_limit_h_max 13
_diffrn_reflns_limit_h_min -12
_diffrn_reflns_limit_k_max 13
_diffrn_reflns_limit_k_min -13
_diffrn_reflns_limit_l_max 17
_diffrn_reflns_limit_l_min -16
_diffrn_reflns_number 9194
_diffrn_reflns_theta_full 32.61
_diffrn_reflns_theta_max 32.61
_diffrn_reflns_theta_min 1.88
_diffrn_standards_decay_% none
_diffrn_standards_number 0
_exptl_absorpt_coefficient_mu 2.812
_exptl_absorpt_correction_T_max .4859
_exptl_absorpt_correction_T_min .1479
_exptl_absorpt_correction_type 'multi-scan (SADABS; Sheldrick, 1996)'
_exptl_crystal_colour colourless
_exptl_crystal_density_diffrn 1.587
_exptl_crystal_density_method 'not measured'
_exptl_crystal_description block
_exptl_crystal_F_000 360
_exptl_crystal_size_max 1.00
_exptl_crystal_size_mid .40
_exptl_crystal_size_min .30
_refine_diff_density_max .691
_refine_diff_density_min -.657
_refine_ls_extinction_coef .0060(15)
_refine_ls_extinction_method 'SHELXL97 (Sheldrick, 1997)'
_refine_ls_goodness_of_fit_ref .974
_refine_ls_hydrogen_treatment mixed
_refine_ls_matrix_type full
_refine_ls_number_parameters 190
_refine_ls_number_reflns 4871
_refine_ls_number_restraints 0
_refine_ls_restrained_S_all .974
_refine_ls_R_factor_all .0365
_refine_ls_R_factor_gt .0291
_refine_ls_shift/su_max .001
_refine_ls_shift/su_mean .000
_refine_ls_structure_factor_coef Fsqd
_refine_ls_weighting_details 'w = 1/[\s^2^(Fo^2^)+(0.0376P)^2^] where P = (Fo^2^+2Fc^2^)/3'
_refine_ls_weighting_scheme calc
_refine_ls_wR_factor_ref .0756
_reflns_number_gt 4148
_reflns_number_total 4871
_reflns_threshold_expression F^2^>2\s(F^2^)
_cod_data_source_file cv6032.cif
_cod_data_source_block I
_cod_depositor_comments
;
The following automatic conversions were performed:
'_geom_bond_publ_flag' value 'Y' changed to 'y' according to
'/home/saulius/struct/CIF-dictionaries/cif_core.dic' dictionary named
'cif_core.dic' version 2.4.1 from 2010-06-29 (19 times).

Automatic conversion script
Id: cif_fix_enum 1527 2010-12-29 10:47:43Z saulius 

The following automatic conversions were performed:

'_geom_bond_publ_flag' value 'Y' changed to 'y' according to
/home/saulius/struct/CIF-dictionaries/cif_core.dic dictionary named
'cif_core.dic' version 2.4.1 from 2010-06-29 (19
times).

'_geom_angle_publ_flag' value 'Y' changed to 'y' according
to /home/saulius/struct/CIF-dictionaries/cif_core.dic dictionary
named 'cif_core.dic' version 2.4.1 from 2010-06-29 (6 times).

Automatic conversion script
Id: cif_fix_values 1715 2011-07-08 13:25:40Z adriana 

The following automatic conversions were performed:

'_refine_ls_weighting_scheme' value 'calc w =
1/[\s^2^(Fo^2^)+(0.0376P)^2^] where P = (Fo^2^+2Fc^2^)/3' was changed
to 'calc'. New tag '_refine_ls_weighting_details' was created. The
value of the new tag was set to 'w = 1/[\s^2^(Fo^2^)+(0.0376P)^2^]
where P = (Fo^2^+2Fc^2^)/3'.

Automatic conversion script
Id: cif_fix_values 3143 2015-03-26 13:38:13Z robertas 
;
_cod_original_cell_volume 737.12(2)
_cod_database_code 2200464
_cod_database_fobs_code 2200464

loop_
_symmetry_equiv_pos_as_xyz
'x, y, z'
'-x, -y, -z'

loop_
_atom_site_label
_atom_site_fract_x
_atom_site_fract_y
_atom_site_fract_z
_atom_site_U_iso_or_equiv
_atom_site_adp_type
_atom_site_calc_flag
_atom_site_refinement_flags
_atom_site_occupancy
_atom_site_disorder_assembly
_atom_site_disorder_group
_atom_site_type_symbol
Br1 .38680(2) .17130(2) .135590(10) .02615(6) Uani d . 1 . . Br
C1 .54347(17) -.33364(16) .29389(12) .0150(2) Uani d . 1 . . C
H1 .4623 -.2627 .3603 .018 Uiso calc R 1 . . H
C2 .59940(18) -.52570(18) .35313(13) .0190(3) Uani d . 1 . . C
C3 .4992(2) -.58978(19) .31465(15) .0241(3) Uani d . 1 . . C
H3 .5047 -.7034 .3417 .029 Uiso calc R 1 . . H
C4 .3996(2) -.46512(19) .23639(15) .0230(3) Uani d . 1 . . C
H4 .3190 -.4770 .2047 .028 Uiso calc R 1 . . H
C5 .42961(17) -.30275(17) .20399(13) .0160(2) Uani d . 1 . . C
H5 .5016 -.2951 .1175 .019 Uiso calc R 1 . . H
N6 .25759(15) -.13718(15) .21388(11) .0172(2) Uani d . 1 . . N
H6 .2907 -.0474 .1988 .021 Uiso calc R 1 . . H
C7 .1500(2) -.0925(2) .11873(16) .0276(3) Uani d . 1 . . C
H7A .1583 -.1993 .1025 .033 Uiso calc R 1 . . H
H7B .1945 -.0292 .0401 .033 Uiso calc R 1 . . H
C8 -.0432(2) .0222(2) .17515(17) .0285(3) Uani d . 1 . . C
H8A -.1238 -.0293 .1804 .034 Uiso calc R 1 . . H
H8B -.0847 .1396 .1242 .034 Uiso calc R 1 . . H
C9 -.0423(2) .0323(2) .30498(17) .0284(3) Uani d . 1 . . C
H9A -.0377 .1411 .3046 .034 Uiso calc R 1 . . H
H9B -.1506 .0274 .3652 .034 Uiso calc R 1 . . H
C10 .12680(19) -.1262(2) .33681(14) .0217(3) Uani d . 1 . . C
H10A .1695 -.1085 .3989 .026 Uiso calc R 1 . . H
H10B .1061 -.2323 .3684 .026 Uiso calc R 1 . . H
C11 .70240(17) -.28489(17) .23756(13) .0159(2) Uani d . 1 . . C
H11 .6532 -.1594 .1987 .019 Uiso calc R 1 . . H
C12 .79378(19) -.30490(19) .33757(14) .0196(3) Uani d . 1 . . C
O13 .68059(16) -.20669(17) .42144(11) .0293(3) Uani d . 1 . . O
H13 .7337 -.2215 .4756 .035 Uiso calc R 1 . . H
O14 .95280(15) -.39638(16) .33676(12) .0278(2) Uani d . 1 . . O
C15 .83878(18) -.38806(18) .13678(13) .0172(2) Uani d . 1 . . C
O16 .95163(15) -.32168(15) .06895(11) .0250(2) Uani d . 1 . . O
H16 1.0213 -.3808 .0132 .030 Uiso calc R 1 . . H
O17 .83796(14) -.51700(13) .12038(10) .0214(2) Uani d . 1 . . O
O18 .70492(15) -.60505(14) .42194(11) .0258(2) Uani d . 1 . . O
O1W .84082(18) -.23914(18) .58545(12) .0303(3) Uani d . 1 . . O
H1W .782(3) -.233(3) .656(2) .036 Uiso d . 1 . . H
H2W .909(3) -.342(3) .600(2) .036 Uiso d . 1 . . H

loop_
_atom_site_aniso_label
_atom_site_aniso_U_11
_atom_site_aniso_U_22
_atom_site_aniso_U_33
_atom_site_aniso_U_12
_atom_site_aniso_U_13
_atom_site_aniso_U_23
Br1 .03659(10) .02440(8) .02059(9) -.01819(7) -.00057(6) -.00507(5)
C1 .0148(5) .0181(5) .0133(6) -.0087(4) -.0007(4) -.0039(4)
C2 .0180(6) .0195(6) .0150(6) -.0082(5) .0028(5) -.0035(5)
C3 .0240(7) .0203(6) .0288(8) -.0131(5) -.0001(6) -.0049(5)
C4 .0232(7) .0238(6) .0284(8) -.0133(5) -.0028(6) -.0103(6)
C5 .0169(6) .0193(5) .0141(6) -.0095(5) -.0014(5) -.0048(5)
N6 .0183(5) .0200(5) .0171(6) -.0103(4) -.0052(4) -.0027(4)
C7 .0276(8) .0352(8) .0243(8) -.0125(6) -.0135(6) -.0040(6)
C8 .0252(7) .0304(7) .0308(9) -.0134(6) -.0133(6) .0044(6)
C9 .0193(7) .0268(7) .0378(10) -.0048(6) -.0084(6) -.0101(7)
C10 .0174(6) .0267(6) .0187(7) -.0067(5) -.0026(5) -.0068(5)
C11 .0157(6) .0194(6) .0145(6) -.0091(5) -.0015(5) -.0047(5)
C12 .0212(6) .0258(6) .0168(7) -.0141(5) -.0023(5) -.0051(5)
O13 .0260(6) .0451(7) .0225(6) -.0141(5) -.0027(4) -.0181(5)
O14 .0210(5) .0369(6) .0282(6) -.0113(5) -.0076(4) -.0085(5)
C15 .0172(6) .0213(6) .0144(6) -.0106(5) -.0011(5) -.0034(5)
O16 .0272(5) .0322(5) .0219(6) -.0218(5) .0092(4) -.0128(4)
O17 .0230(5) .0240(5) .0201(5) -.0145(4) .0037(4) -.0087(4)
O18 .0239(5) .0251(5) .0201(6) -.0059(4) -.0053(4) -.0003(4)
O1W .0341(6) .0395(7) .0202(6) -.0158(5) -.0054(5) -.0094(5)

loop_
_atom_type_symbol
_atom_type_description
_atom_type_scat_dispersion_real
_atom_type_scat_dispersion_imag
_atom_type_scat_source
C C .0033 .0016 'International Tables Vol C Tables 4.2.6.8 and 6.1.1.4'
H H .0000 .0000 'International Tables Vol C Tables 4.2.6.8 and 6.1.1.4'
N N .0061 .0033 'International Tables Vol C Tables 4.2.6.8 and 6.1.1.4'
O O .0106 .0060 'International Tables Vol C Tables 4.2.6.8 and 6.1.1.4'
Br Br -.2901 2.4595 'International Tables Vol C Tables 4.2.6.8 and 6.1.1.4'

loop_
_geom_angle_atom_site_label_1
_geom_angle_atom_site_label_2
_geom_angle_atom_site_label_3
_geom_angle
_geom_angle_publ_flag
C2 C1 C11 113.48(11) ?
C2 C1 C5 104.13(11) y
C11 C1 C5 116.11(11) ?
C2 C1 H1 107.6 ?
C11 C1 H1 107.6 ?
C5 C1 H1 107.6 ?
O18 C2 C3 128.00(13) ?
O18 C2 C1 124.33(13) ?
C3 C2 C1 107.65(12) ?
C4 C3 C2 110.30(13) ?
C4 C3 H3 124.8 ?
C2 C3 H3 124.9 ?
C3 C4 C5 112.36(13) ?
C3 C4 H4 123.8 ?
C5 C4 H4 123.8 ?
N6 C5 C4 113.52(11) ?
N6 C5 C1 112.25(11) ?
C4 C5 C1 104.39(11) ?
N6 C5 H5 108.8 ?
C4 C5 H5 108.8 ?
C1 C5 H5 108.8 ?
C10 N6 C5 116.92(11) ?
C10 N6 C7 105.64(11) ?
C5 N6 C7 114.04(11) ?
C10 N6 H6 106.5 ?
C5 N6 H6 106.5 ?
C7 N6 H6 106.5 ?
N6 C7 C8 105.48(13) ?
N6 C7 H7A 110.6 ?
C8 C7 H7A 110.6 ?
N6 C7 H7B 110.6 ?
C8 C7 H7B 110.6 ?
H7A C7 H7B 108.8 ?
C7 C8 C9 106.25(13) ?
C7 C8 H8A 110.5 ?
C9 C8 H8A 110.5 ?
C7 C8 H8B 110.5 ?
C9 C8 H8B 110.5 ?
H8A C8 H8B 108.7 ?
C10 C9 C8 104.55(13) ?
C10 C9 H9A 110.8 ?
C8 C9 H9A 110.8 ?
C10 C9 H9B 110.8 ?
C8 C9 H9B 110.8 ?
H9A C9 H9B 108.9 ?
N6 C10 C9 102.35(13) ?
N6 C10 H10A 111.3 ?
C9 C10 H10A 111.3 ?
N6 C10 H10B 111.3 ?
C9 C10 H10B 111.3 ?
H10A C10 H10B 109.2 ?
C15 C11 C12 110.42(11) y
C15 C11 C1 112.63(11) y
C12 C11 C1 111.20(11) y
C15 C11 H11 107.4 ?
C12 C11 H11 107.4 ?
C1 C11 H11 107.4 ?
O14 C12 O13 124.70(14) y
O14 C12 C11 123.76(13) ?
O13 C12 C11 111.50(12) ?
C12 O13 H13 109.5 ?
O17 C15 O16 124.54(13) y
O17 C15 C11 122.31(12) ?
O16 C15 C11 113.14(11) ?
C15 O16 H16 109.5 ?
H1W O1W H2W 95(2) ?

loop_
_geom_bond_atom_site_label_1
_geom_bond_atom_site_label_2
_geom_bond_site_symmetry_2
_geom_bond_distance
_geom_bond_publ_flag
C1 C2 . 1.5339(19) y
C1 C11 . 1.5403(18) y
C1 C5 . 1.543(2) y
C1 H1 . 1.0000 ?
C2 O18 . 1.2205(19) y
C2 C3 . 1.476(2) y
C3 C4 . 1.336(2) y
C3 H3 . .9500 ?
C4 C5 . 1.5138(19) y
C4 H4 . .9500 ?
C5 N6 . 1.5134(17) y
C5 H5 . 1.0000 ?
N6 C10 . 1.5077(19) y
N6 C7 . 1.516(2) y
N6 H6 . .9300 ?
C7 C8 . 1.528(2) y
C7 H7A . .9900 ?
C7 H7B . .9900 ?
C8 C9 . 1.538(3) y
C8 H8A . .9900 ?
C8 H8B . .9900 ?
C9 C10 . 1.527(2) y
C9 H9A . .9900 ?
C9 H9B . .9900 ?
C10 H10A . .9900 ?
C10 H10B . .9900 ?
C11 C15 . 1.5213(19) y
C11 C12 . 1.532(2) y
C11 H11 . 1.0000 ?
C12 O14 . 1.2206(18) y
C12 O13 . 1.3195(18) y
O13 H13 . .8400 ?
C15 O17 . 1.2250(17) y
C15 O16 . 1.3151(16) y
O16 H16 . .8400 ?
O1W H1W . .82(3) ?
O1W H2W . .82(2) ?

loop_
_geom_hbond_atom_site_label_D
_geom_hbond_atom_site_label_H
_geom_hbond_atom_site_label_A
_geom_hbond_site_symmetry_A
_geom_hbond_distance_DH
_geom_hbond_distance_HA
_geom_hbond_distance_DA
_geom_hbond_angle_DHA
C1 H1 O13 . 1.00 2.53 2.8905(18) 101.1
C5 H5 O17 . 1.00 2.63 3.0936(17) 108.2
N6 H6 Br1 . .93 2.32 3.2468(12) 172.8
C11 H11 Br1 . 1.00 2.79 3.7311(14) 156.2
O13 H13 O1W . .84 1.74 2.5779(18) 176.6
O16 H16 O17 2_745 .84 1.81 2.6446(15) 172.9
O1W H1W Br1 2_656 .82(3) 2.45(3) 3.2630(14) 170(2)
O1W H2W O14 2_746 .82(2) 2.06(2) 2.8741(19) 171(2)
C10 H10B O14 1_455 .99 2.57 3.417(2) 143.5
C8 H8B O16 2_655 .99 2.64 3.451(2) 138.7
C5 H5 Br1 2_655 1.00 2.84 3.8034(14) 162.1

loop_
_geom_torsion_atom_site_label_1
_geom_torsion_atom_site_label_2
_geom_torsion_atom_site_label_3
_geom_torsion_atom_site_label_4
_geom_torsion
C11 C1 C2 O18 45.89(18)
C5 C1 C2 O18 173.05(13)
C11 C1 C2 C3 -135.86(12)
C5 C1 C2 C3 -8.69(13)
O18 C2 C3 C4 -178.70(15)
C1 C2 C3 C4 3.13(16)
C2 C3 C4 C5 4.17(18)
C3 C4 C5 N6 -132.14(14)
C3 C4 C5 C1 -9.59(16)
C2 C1 C5 N6 133.95(11)
C11 C1 C5 N6 -100.53(13)
C2 C1 C5 C4 10.57(13)
C11 C1 C5 C4 136.09(11)
C4 C5 N6 C10 56.41(16)
C1 C5 N6 C10 -61.68(15)
C4 C5 N6 C7 -67.48(16)
C1 C5 N6 C7 174.42(12)
C10 N6 C7 C8 26.26(16)
C5 N6 C7 C8 156.04(12)
N6 C7 C8 C9 -2.87(17)
C7 C8 C9 C10 -21.07(17)
C5 N6 C10 C9 -167.28(12)
C7 N6 C10 C9 -39.21(15)
C8 C9 C10 N6 36.80(16)
C2 C1 C11 C15 59.74(16)
C5 C1 C11 C15 -60.88(15)
C2 C1 C11 C12 -64.80(14)
C5 C1 C11 C12 174.58(11)
C15 C11 C12 O14 -2.35(19)
C1 C11 C12 O14 123.43(15)
C15 C11 C12 O13 175.49(12)
C1 C11 C12 O13 -58.73(15)
C12 C11 C15 O17 111.88(15)
C1 C11 C15 O17 -13.09(19)
C12 C11 C15 O16 -69.82(16)
C1 C11 C15 O16 165.21(12)
